data_4071553
loop_
_publ_author_name
'Dost\'al, Libor'
'Jambor, Roman'
'R\%u\<zi\<cka, Ale\<s'
'Hole\<cek, Jaroslav'

_publ_section_title
;
 Syntheses and Structures of Ar3Sb5and Ar4Sb4Compounds (Ar =
 C6H3-2,6-(CH2NMe2)2)
;
_journal_issue 10
_journal_name_full Organometallics
_journal_page_first 2169
_journal_paper_doi 10.1021/om800227m
_journal_volume 27
_journal_year 2008
_chemical_formula_moiety 'C36 H57 N6 Sb5'
_chemical_formula_sum 'C36 H57 N6 Sb5'
_chemical_formula_weight 1182.63
_chemical_name_systematic
; 
 ? 
;
_space_group_IT_number 14
_symmetry_cell_setting monoclinic
_symmetry_space_group_name_Hall '-P 2ybc'
_symmetry_space_group_name_H-M 'P 1 21/c 1'
_atom_sites_solution_hydrogens geom
_atom_sites_solution_primary direct
_atom_sites_solution_secondary difmap
_audit_creation_method SHELXL-97
_cell_angle_alpha 90.000(6)
_cell_angle_beta 117.132(6)
_cell_angle_gamma 90.000(7)
_cell_formula_units_Z 4
_cell_length_a 10.3120(8)
_cell_length_b 34.361(4)
_cell_length_c 13.8470(9)
_cell_measurement_reflns_used 45622
_cell_measurement_temperature 150(1)
_cell_measurement_theta_max 27.5
_cell_measurement_theta_min 1
_cell_volume 4366.5(7)
_computing_cell_refinement 'COLLECT and DENZO'
_computing_data_collection 'COLLECT (Hooft, 1998) and DENZO (Otwinowski & Minor, 1997)'
_computing_data_reduction 'COLLECT and DENZO'
_computing_structure_refinement 'SHELXL-97 (Sheldrick, 1997)'
_computing_structure_solution 'SIR92 (Altomare et al., 1994)'
_diffrn_ambient_temperature 150(1)
_diffrn_detector_area_resol_mean 9.091
_diffrn_measured_fraction_theta_full 0.915
_diffrn_measured_fraction_theta_max 0.915
_diffrn_measurement_device_type 'Bruker Nonius KappaCCD area detector'
_diffrn_measurement_method '\f and \w scans to fill the Ewald sphere'
_diffrn_radiation_monochromator graphite
_diffrn_radiation_source 'fine-focus sealed tube'
_diffrn_radiation_type MoK\a
_diffrn_radiation_wavelength 0.71073
_diffrn_reflns_av_R_equivalents 0.0687
_diffrn_reflns_av_sigmaI/netI 0.0536
_diffrn_reflns_limit_h_max 12
_diffrn_reflns_limit_h_min -13
_diffrn_reflns_limit_k_max 44
_diffrn_reflns_limit_k_min -41
_diffrn_reflns_limit_l_max 17
_diffrn_reflns_limit_l_min -16
_diffrn_reflns_number 22486
_diffrn_reflns_theta_full 27.50
_diffrn_reflns_theta_max 27.50
_diffrn_reflns_theta_min 2.84
_exptl_absorpt_coefficient_mu 3.084
_exptl_absorpt_correction_T_max 0.452
_exptl_absorpt_correction_T_min 0.329
_exptl_absorpt_correction_type multi-scan
_exptl_absorpt_process_details
;
multi-scan from symmetry-related measurements 
 Sortav (Blessing 1995)
;
_exptl_crystal_colour red
_exptl_crystal_density_diffrn 1.799
_exptl_crystal_density_method 'not measured'
_exptl_crystal_description block
_exptl_crystal_F_000 2280
_exptl_crystal_size_max 0.463
_exptl_crystal_size_mid 0.271
_exptl_crystal_size_min 0.266
_refine_diff_density_max 1.194
_refine_diff_density_min -1.213
_refine_diff_density_rms 0.184
_refine_ls_extinction_method none
_refine_ls_goodness_of_fit_ref 1.137
_refine_ls_hydrogen_treatment constr
_refine_ls_matrix_type full
_refine_ls_number_parameters 424
_refine_ls_number_reflns 9180
_refine_ls_number_restraints 0
_refine_ls_restrained_S_all 1.137
_refine_ls_R_factor_all 0.0548
_refine_ls_R_factor_gt 0.0427
_refine_ls_shift/su_max 0.001
_refine_ls_shift/su_mean 0.000
_refine_ls_structure_factor_coef Fsqd
_refine_ls_weighting_details 'calc w=1/[\s^2^(Fo^2^)+(0.0370P)^2^+21.1815P] where P=(Fo^2^+2Fc^2^)/3'
_refine_ls_weighting_scheme calc
_refine_ls_wR_factor_gt 0.1008
_refine_ls_wR_factor_ref 0.1080
_reflns_number_gt 7826
_reflns_number_total 9180
_reflns_threshold_expression >2sigma(I)
_cod_data_source_file om800227m-file002.cif
_cod_data_source_block shelxl
_cod_depositor_comments
;
The following automatic conversions were performed:

'_symmetry_cell_setting' value 'Monoclinic' changed to 'monoclinic'
according to /home/saulius/struct/CIF-dictionaries/cif_core.dic
dictionary named 'cif_core.dic' version 2.4.1 from 2010-06-29.

Automatic conversion script
Id: cif_fix_values 1715 2011-07-08 13:25:40Z adriana 
;
_cod_original_sg_symbol_H-M P21/c
_cod_database_code 4071553

loop_
_symmetry_equiv_pos_as_xyz
'x, y, z'
'-x, y+1/2, -z+1/2'
'-x, -y, -z'
'x, -y-1/2, z-1/2'

loop_
_atom_site_label
_atom_site_type_symbol
_atom_site_fract_x
_atom_site_fract_y
_atom_site_fract_z
_atom_site_U_iso_or_equiv
_atom_site_adp_type
_atom_site_occupancy
_atom_site_symmetry_multiplicity
_atom_site_calc_flag
_atom_site_refinement_flags
Sb1 Sb 0.94755(4) 0.074870(11) 0.21587(3) 0.01945(10) Uani 1 1 d .
Sb2 Sb 0.93986(4) 0.146175(11) 0.00680(3) 0.01871(10) Uani 1 1 d .
Sb3 Sb 1.00036(4) 0.181764(11) 0.28837(3) 0.01831(10) Uani 1 1 d .
Sb4 Sb 1.15961(4) 0.129375(11) 0.22032(3) 0.01892(10) Uani 1 1 d .
Sb5 Sb 0.76528(4) 0.140540(11) 0.11861(3) 0.02028(10) Uani 1 1 d .
C26 C 1.1235(7) 0.25141(18) 0.2045(5) 0.0226(12) Uani 1 1 d .
N2 N 0.6917(6) 0.04275(16) 0.2098(4) 0.0280(12) Uani 1 1 d .
N5 N 1.2899(6) 0.21990(16) 0.3759(4) 0.0294(12) Uani 1 1 d .
N3 N 1.1743(6) 0.12328(16) -0.0371(4) 0.0256(11) Uani 1 1 d .
C2 C 1.0830(7) 0.08107(17) 0.4732(5) 0.0254(13) Uani 1 1 d .
C1 C 0.9536(7) 0.07878(17) 0.3766(5) 0.0228(13) Uani 1 1 d .
C13 C 0.8985(7) 0.08838(18) -0.0690(5) 0.0223(12) Uani 1 1 d .
C14 C 1.0164(7) 0.06645(18) -0.0653(5) 0.0240(13) Uani 1 1 d .
C5 C 0.8213(9) 0.08021(19) 0.4823(6) 0.0347(16) Uani 1 1 d .
H5 H 0.7331 0.0797 0.4854 0.042 Uiso 1 1 d R
C10 C 0.6764(7) 0.0705(2) 0.2826(6) 0.0308(15) Uani 1 1 d .
H10A H 0.6424 0.0949 0.2458 0.037 Uiso 1 1 d R
H10B H 0.6077 0.0608 0.3057 0.037 Uiso 1 1 d R
C30 C 0.8688(6) 0.25786(16) 0.1539(4) 0.0186(12) Uani 1 1 d .
C31 C 1.2701(7) 0.2317(2) 0.2689(6) 0.0293(14) Uani 1 1 d .
H31A H 1.2765 0.2092 0.2304 0.035 Uiso 1 1 d R
H31B H 1.3462 0.2497 0.2781 0.035 Uiso 1 1 d R
C25 C 0.9981(6) 0.23570(17) 0.2046(4) 0.0183(11) Uani 1 1 d .
C21 C 1.3195(8) 0.1397(2) 0.0254(6) 0.0366(17) Uani 1 1 d .
H21A H 1.3168 0.1668 0.0073 0.044 Uiso 1 1 d R
H21B H 1.3878 0.1264 0.0078 0.044 Uiso 1 1 d R
H21C H 1.3491 0.1372 0.1016 0.044 Uiso 1 1 d R
C15 C 0.9936(8) 0.0296(2) -0.1093(6) 0.0322(15) Uani 1 1 d .
H15 H 1.0719 0.0152 -0.1062 0.039 Uiso 1 1 d R
C29 C 0.8664(8) 0.29268(19) 0.1023(5) 0.0265(14) Uani 1 1 d .
H29 H 0.7810 0.3072 0.0710 0.032 Uiso 1 1 d R
C19 C 1.1701(7) 0.08198(19) -0.0147(6) 0.0283(14) Uani 1 1 d .
H19A H 1.2259 0.0676 -0.0421 0.034 Uiso 1 1 d R
H19B H 1.2113 0.0784 0.0624 0.034 Uiso 1 1 d R
C8 C 1.2212(8) 0.0098(2) 0.4450(6) 0.0345(16) Uani 1 1 d .
H8A H 1.2319 -0.0098 0.3997 0.041 Uiso 1 1 d R
H8B H 1.1248 0.0085 0.4389 0.041 Uiso 1 1 d R
H8C H 1.2915 0.0055 0.5190 0.041 Uiso 1 1 d R
C16 C 0.8537(8) 0.01357(19) -0.1586(6) 0.0353(16) Uani 1 1 d .
H16 H 0.8396 -0.0119 -0.1839 0.042 Uiso 1 1 d R
C34 C 0.7333(6) 0.24528(19) 0.1602(5) 0.0231(13) Uani 1 1 d .
H34A H 0.6696 0.2672 0.1458 0.028 Uiso 1 1 d R
H34B H 0.6846 0.2253 0.1074 0.028 Uiso 1 1 d R
C18 C 0.7578(7) 0.07320(18) -0.1269(5) 0.0240(13) Uani 1 1 d .
N6 N 0.7666(5) 0.23027(15) 0.2672(4) 0.0235(11) Uani 1 1 d .
C24 C 0.5045(8) 0.1583(2) -0.1994(7) 0.0422(19) Uani 1 1 d .
H24A H 0.5068 0.1838 -0.2272 0.051 Uiso 1 1 d R
H24B H 0.5079 0.1607 -0.1292 0.051 Uiso 1 1 d R
H24C H 0.4164 0.1453 -0.2479 0.051 Uiso 1 1 d R
C20 C 1.1250(9) 0.1309(3) -0.1521(6) 0.0430(19) Uani 1 1 d .
H20A H 1.0298 0.1200 -0.1942 0.052 Uiso 1 1 d R
H20B H 1.1923 0.1194 -0.1740 0.052 Uiso 1 1 d R
H20C H 1.1213 0.1585 -0.1637 0.052 Uiso 1 1 d R
C22 C 0.6233(7) 0.09684(19) -0.1487(5) 0.0262(13) Uani 1 1 d .
H22A H 0.5375 0.0838 -0.2009 0.031 Uiso 1 1 d R
H22B H 0.6169 0.1000 -0.0822 0.031 Uiso 1 1 d R
C6 C 0.8209(7) 0.07711(18) 0.3816(5) 0.0264(13) Uani 1 1 d .
C27 C 1.1172(7) 0.28566(19) 0.1498(6) 0.0296(14) Uani 1 1 d .
H27 H 1.2012 0.2951 0.1489 0.036 Uiso 1 1 d R
C7 C 1.2304(7) 0.07955(19) 0.4749(5) 0.0275(14) Uani 1 1 d .
H7A H 1.2470 0.1034 0.4463 0.033 Uiso 1 1 d R
H7B H 1.3052 0.0760 0.5479 0.033 Uiso 1 1 d R
C11 C 0.7239(9) 0.0034(2) 0.2562(6) 0.0389(17) Uani 1 1 d .
H11A H 0.7329 -0.0141 0.2055 0.047 Uiso 1 1 d R
H11B H 0.6473 -0.0055 0.2720 0.047 Uiso 1 1 d R
H11C H 0.8141 0.0040 0.3220 0.047 Uiso 1 1 d R
C23 C 0.6340(9) 0.1337(2) -0.2927(6) 0.0384(17) Uani 1 1 d .
H23A H 0.7176 0.1188 -0.2836 0.046 Uiso 1 1 d R
H23B H 0.6409 0.1594 -0.3168 0.046 Uiso 1 1 d R
H23C H 0.5472 0.1213 -0.3457 0.046 Uiso 1 1 d R
C17 C 0.7375(8) 0.0356(2) -0.1692(6) 0.0328(15) Uani 1 1 d .
H17 H 0.6438 0.0255 -0.2052 0.039 Uiso 1 1 d R
N4 N 0.6287(6) 0.13595(15) -0.1897(4) 0.0263(12) Uani 1 1 d .
N1 N 1.2433(6) 0.04788(16) 0.4091(4) 0.0277(12) Uani 1 1 d .
C9 C 1.3854(7) 0.0490(2) 0.4120(6) 0.0386(17) Uani 1 1 d .
H9A H 1.4017 0.0742 0.3894 0.046 Uiso 1 1 d R
H9B H 1.3894 0.0295 0.3639 0.046 Uiso 1 1 d R
H9C H 1.4593 0.0439 0.4845 0.046 Uiso 1 1 d R
C36 C 0.6426(8) 0.2120(2) 0.2713(6) 0.0373(17) Uani 1 1 d .
H36A H 0.6713 0.2025 0.3435 0.045 Uiso 1 1 d R
H36B H 0.6088 0.1906 0.2211 0.045 Uiso 1 1 d R
H36C H 0.5657 0.2307 0.2525 0.045 Uiso 1 1 d R
C35 C 0.8259(8) 0.2611(2) 0.3507(5) 0.0305(15) Uani 1 1 d .
H35A H 0.8469 0.2501 0.4200 0.037 Uiso 1 1 d R
H35B H 0.7551 0.2815 0.3335 0.037 Uiso 1 1 d R
H35C H 0.9136 0.2716 0.3531 0.037 Uiso 1 1 d R
C12 C 0.5664(9) 0.0420(3) 0.1044(7) 0.048(2) Uani 1 1 d .
H12A H 0.5813 0.0232 0.0591 0.057 Uiso 1 1 d R
H12B H 0.5535 0.0673 0.0721 0.057 Uiso 1 1 d R
H12C H 0.4811 0.0351 0.1118 0.057 Uiso 1 1 d R
C32 C 1.2946(8) 0.2535(2) 0.4420(6) 0.0405(18) Uani 1 1 d .
H32A H 1.3050 0.2447 0.5110 0.049 Uiso 1 1 d R
H32B H 1.2064 0.2683 0.4060 0.049 Uiso 1 1 d R
H32C H 1.3763 0.2695 0.4529 0.049 Uiso 1 1 d R
C28 C 0.9890(8) 0.30602(18) 0.0968(5) 0.0310(15) Uani 1 1 d .
H28 H 0.9851 0.3284 0.0579 0.037 Uiso 1 1 d R
C33 C 1.4230(8) 0.1970(2) 0.4323(6) 0.0433(19) Uani 1 1 d .
H33A H 1.4333 0.1894 0.5021 0.052 Uiso 1 1 d R
H33B H 1.5053 0.2125 0.4415 0.052 Uiso 1 1 d R
H33C H 1.4180 0.1743 0.3907 0.052 Uiso 1 1 d R
C3 C 1.0790(9) 0.0833(2) 0.5716(6) 0.0338(16) Uani 1 1 d .
H3 H 1.1659 0.0844 0.6355 0.041 Uiso 1 1 d R
C4 C 0.9481(9) 0.0840(2) 0.5765(6) 0.0403(18) Uani 1 1 d .
H4 H 0.9463 0.0870 0.6426 0.048 Uiso 1 1 d R

loop_
_atom_site_aniso_label
_atom_site_aniso_U_11
_atom_site_aniso_U_22
_atom_site_aniso_U_33
_atom_site_aniso_U_23
_atom_site_aniso_U_13
_atom_site_aniso_U_12
Sb1 0.0204(2) 0.01546(18) 0.0222(2) -0.00038(15) 0.00943(17) 0.00011(15)
Sb2 0.0181(2) 0.01537(18) 0.01993(19) 0.00183(15) 0.00630(16) 0.00052(15)
Sb3 0.0170(2) 0.01798(19) 0.01861(19) -0.00057(15) 0.00694(16) 0.00069(15)
Sb4 0.01476(19) 0.01919(19) 0.02085(19) 0.00049(15) 0.00643(16) 0.00169(15)
Sb5 0.0147(2) 0.01850(19) 0.0253(2) -0.00162(16) 0.00707(17) 0.00007(15)
C26 0.024(3) 0.022(3) 0.023(3) -0.004(2) 0.013(3) -0.004(3)
N2 0.024(3) 0.026(3) 0.031(3) 0.001(2) 0.009(2) -0.006(2)
N5 0.017(3) 0.032(3) 0.030(3) -0.005(2) 0.003(2) -0.002(2)
N3 0.019(3) 0.032(3) 0.023(3) 0.002(2) 0.007(2) -0.006(2)
C2 0.033(4) 0.018(3) 0.027(3) 0.001(2) 0.015(3) -0.001(3)
C1 0.028(3) 0.014(3) 0.025(3) 0.000(2) 0.011(3) -0.003(2)
C13 0.023(3) 0.022(3) 0.017(3) 0.000(2) 0.005(2) 0.003(3)
C14 0.025(3) 0.022(3) 0.023(3) 0.001(2) 0.009(3) 0.003(3)
C5 0.049(4) 0.023(3) 0.045(4) -0.004(3) 0.033(4) -0.007(3)
C10 0.025(3) 0.031(3) 0.038(4) -0.002(3) 0.016(3) -0.004(3)
C30 0.022(3) 0.016(3) 0.018(3) -0.002(2) 0.010(2) -0.002(2)
C31 0.019(3) 0.028(3) 0.047(4) -0.010(3) 0.019(3) -0.007(3)
C25 0.017(3) 0.019(3) 0.017(3) -0.004(2) 0.006(2) 0.000(2)
C21 0.025(4) 0.047(4) 0.033(4) 0.002(3) 0.009(3) -0.009(3)
C15 0.029(4) 0.027(3) 0.039(4) -0.006(3) 0.014(3) 0.006(3)
C29 0.034(4) 0.024(3) 0.018(3) 0.001(2) 0.008(3) 0.003(3)
C19 0.025(3) 0.028(3) 0.037(4) -0.005(3) 0.018(3) 0.006(3)
C8 0.038(4) 0.026(3) 0.041(4) 0.009(3) 0.020(3) 0.005(3)
C16 0.047(4) 0.015(3) 0.048(4) -0.005(3) 0.025(4) 0.000(3)
C34 0.016(3) 0.029(3) 0.021(3) -0.001(3) 0.004(2) 0.007(3)
C18 0.025(3) 0.021(3) 0.024(3) 0.003(2) 0.009(3) 0.003(3)
N6 0.020(3) 0.023(3) 0.029(3) -0.006(2) 0.011(2) -0.002(2)
C24 0.028(4) 0.028(4) 0.062(5) 0.003(4) 0.012(4) 0.008(3)
C20 0.043(4) 0.063(5) 0.030(4) 0.000(4) 0.023(3) -0.016(4)
C22 0.017(3) 0.026(3) 0.031(3) -0.003(3) 0.006(3) -0.004(3)
C6 0.031(4) 0.021(3) 0.033(3) 0.000(3) 0.019(3) -0.001(3)
C27 0.029(4) 0.026(3) 0.039(4) -0.007(3) 0.020(3) -0.009(3)
C7 0.029(4) 0.025(3) 0.020(3) 0.003(3) 0.004(3) 0.001(3)
C11 0.042(4) 0.030(4) 0.043(4) 0.001(3) 0.018(4) -0.014(3)
C23 0.039(4) 0.037(4) 0.030(4) 0.005(3) 0.007(3) -0.001(3)
C17 0.026(4) 0.030(3) 0.039(4) -0.006(3) 0.012(3) -0.007(3)
N4 0.017(3) 0.025(3) 0.030(3) 0.003(2) 0.005(2) 0.004(2)
N1 0.023(3) 0.026(3) 0.033(3) 0.005(2) 0.012(2) 0.005(2)
C9 0.023(4) 0.046(4) 0.045(4) 0.013(4) 0.015(3) 0.007(3)
C36 0.031(4) 0.042(4) 0.047(4) -0.008(3) 0.025(3) -0.002(3)
C35 0.034(4) 0.031(3) 0.027(3) -0.002(3) 0.015(3) 0.007(3)
C12 0.039(5) 0.045(5) 0.046(5) 0.003(4) 0.007(4) -0.012(4)
C32 0.025(4) 0.049(5) 0.035(4) -0.018(4) 0.004(3) -0.006(3)
C28 0.048(4) 0.018(3) 0.026(3) -0.006(3) 0.016(3) -0.005(3)
C33 0.023(4) 0.041(4) 0.044(4) -0.010(4) -0.004(3) 0.006(3)
C3 0.047(4) 0.025(3) 0.027(3) -0.004(3) 0.015(3) -0.006(3)
C4 0.063(5) 0.034(4) 0.035(4) -0.008(3) 0.033(4) -0.009(4)

loop_
_atom_type_symbol
_atom_type_description
_atom_type_scat_dispersion_real
_atom_type_scat_dispersion_imag
_atom_type_scat_source
C C 0.0033 0.0016 'International Tables Vol C Tables 4.2.6.8 and 6.1.1.4'
H H 0.0000 0.0000 'International Tables Vol C Tables 4.2.6.8 and 6.1.1.4'
N N 0.0061 0.0033 'International Tables Vol C Tables 4.2.6.8 and 6.1.1.4'
Sb Sb -0.5866 1.5461 'International Tables Vol C Tables 4.2.6.8 and 6.1.1.4'

loop_
_geom_angle_atom_site_label_1
_geom_angle_atom_site_label_2
_geom_angle_atom_site_label_3
_geom_angle
C1 Sb1 Sb5 97.93(16)
C1 Sb1 Sb4 105.63(16)
Sb5 Sb1 Sb4 79.901(16)
C13 Sb2 Sb4 101.67(15)
C13 Sb2 Sb5 99.44(16)
Sb4 Sb2 Sb5 79.854(16)
C25 Sb3 Sb5 100.60(15)
C25 Sb3 Sb4 103.14(15)
Sb5 Sb3 Sb4 79.470(16)
Sb2 Sb4 Sb1 82.626(17)
Sb2 Sb4 Sb3 84.844(17)
Sb1 Sb4 Sb3 82.608(16)
Sb1 Sb5 Sb3 82.814(17)
Sb1 Sb5 Sb2 82.387(16)
Sb3 Sb5 Sb2 84.548(16)
C27 C26 C25 120.9(6)
C27 C26 C31 119.1(6)
C25 C26 C31 119.9(5)
C12 N2 C10 112.6(6)
C12 N2 C11 110.3(6)
C10 N2 C11 112.1(6)
C31 N5 C32 111.5(6)
C31 N5 C33 110.9(6)
C32 N5 C33 109.6(5)
C20 N3 C19 112.3(6)
C20 N3 C21 109.4(5)
C19 N3 C21 111.8(5)
C3 C2 C1 120.1(6)
C3 C2 C7 117.9(6)
C1 C2 C7 121.9(5)
C2 C1 C6 118.9(6)
C2 C1 Sb1 123.1(5)
C6 C1 Sb1 117.9(4)
C18 C13 C14 118.2(6)
C18 C13 Sb2 122.4(4)
C14 C13 Sb2 119.3(4)
C15 C14 C13 120.2(6)
C15 C14 C19 117.5(6)
C13 C14 C19 122.3(6)
C4 C5 C6 121.6(7)
C4 C5 H5 119.2
C6 C5 H5 119.2
N2 C10 C6 110.8(5)
N2 C10 H10A 109.6
C6 C10 H10A 108.7
N2 C10 H10B 109.5
C6 C10 H10B 108.8
H10A C10 H10B 109.5
C29 C30 C25 120.8(6)
C29 C30 C34 118.6(6)
C25 C30 C34 120.5(5)
N5 C31 C26 111.2(5)
N5 C31 H31A 109.1
C26 C31 H31A 109.6
N5 C31 H31B 108.4
C26 C31 H31B 108.9
H31A C31 H31B 109.5
C26 C25 C30 117.0(5)
C26 C25 Sb3 122.8(4)
C30 C25 Sb3 120.1(4)
N3 C21 H21A 108.6
N3 C21 H21B 109.8
H21A C21 H21B 109.4
N3 C21 H21C 110.1
H21A C21 H21C 109.3
H21B C21 H21C 109.5
C14 C15 C16 120.5(6)
C14 C15 H15 119.8
C16 C15 H15 119.7
C28 C29 C30 120.9(6)
C28 C29 H29 119.5
C30 C29 H29 119.6
N3 C19 C14 111.9(5)
N3 C19 H19A 109.7
C14 C19 H19A 109.1
N3 C19 H19B 108.8
C14 C19 H19B 108.0
H19A C19 H19B 109.4
N1 C8 H8A 109.0
N1 C8 H8B 109.2
H8A C8 H8B 109.5
N1 C8 H8C 110.1
H8A C8 H8C 109.5
H8B C8 H8C 109.6
C17 C16 C15 119.6(6)
C17 C16 H16 120.2
C15 C16 H16 120.2
N6 C34 C30 111.6(5)
N6 C34 H34A 108.2
C30 C34 H34A 109.2
N6 C34 H34B 108.7
C30 C34 H34B 109.8
H34A C34 H34B 109.4
C17 C18 C13 120.3(6)
C17 C18 C22 117.7(6)
C13 C18 C22 122.0(5)
C36 N6 C34 113.0(5)
C36 N6 C35 109.7(5)
C34 N6 C35 111.4(5)
N4 C24 H24A 109.7
N4 C24 H24B 109.3
H24A C24 H24B 109.3
N4 C24 H24C 109.5
H24A C24 H24C 109.4
H24B C24 H24C 109.5
N3 C20 H20A 110.1
N3 C20 H20B 109.2
H20A C20 H20B 109.5
N3 C20 H20C 109.2
H20A C20 H20C 109.4
H20B C20 H20C 109.5
N4 C22 C18 112.0(5)
N4 C22 H22A 108.6
C18 C22 H22A 110.3
N4 C22 H22B 107.3
C18 C22 H22B 109.1
H22A C22 H22B 109.4
C5 C6 C1 119.2(6)
C5 C6 C10 117.9(6)
C1 C6 C10 122.8(6)
C28 C27 C26 121.2(6)
C28 C27 H27 119.4
C26 C27 H27 119.4
N1 C7 C2 113.1(5)
N1 C7 H7A 107.2
C2 C7 H7A 109.4
N1 C7 H7B 107.7
C2 C7 H7B 109.9
H7A C7 H7B 109.4
N2 C11 H11A 109.5
N2 C11 H11B 110.3
H11A C11 H11B 109.3
N2 C11 H11C 108.9
H11A C11 H11C 109.4
H11B C11 H11C 109.4
N4 C23 H23A 109.4
N4 C23 H23B 109.5
H23A C23 H23B 109.4
N4 C23 H23C 109.5
H23A C23 H23C 109.4
H23B C23 H23C 109.5
C16 C17 C18 120.8(6)
C16 C17 H17 119.6
C18 C17 H17 119.6
C24 N4 C23 111.5(6)
C24 N4 C22 109.4(5)
C23 N4 C22 110.8(5)
C9 N1 C8 109.2(5)
C9 N1 C7 110.0(6)
C8 N1 C7 112.5(5)
N1 C9 H9A 109.8
N1 C9 H9B 109.1
H9A C9 H9B 109.5
N1 C9 H9C 109.6
H9A C9 H9C 109.4
H9B C9 H9C 109.5
N6 C36 H36A 109.2
N6 C36 H36B 109.8
H36A C36 H36B 109.3
N6 C36 H36C 109.5
H36A C36 H36C 109.5
H36B C36 H36C 109.5
N6 C35 H35A 108.9
N6 C35 H35B 109.4
H35A C35 H35B 109.6
N6 C35 H35C 110.1
H35A C35 H35C 109.5
H35B C35 H35C 109.4
N2 C12 H12A 109.6
N2 C12 H12B 109.0
H12A C12 H12B 109.6
N2 C12 H12C 109.7
H12A C12 H12C 109.3
H12B C12 H12C 109.5
N5 C32 H32A 109.4
N5 C32 H32B 109.9
H32A C32 H32B 109.5
N5 C32 H32C 109.1
H32A C32 H32C 109.4
H32B C32 H32C 109.5
C27 C28 C29 118.9(6)
C27 C28 H28 120.5
C29 C28 H28 120.5
N5 C33 H33A 109.4
N5 C33 H33B 109.2
H33A C33 H33B 109.4
N5 C33 H33C 109.7
H33A C33 H33C 109.7
H33B C33 H33C 109.5
C2 C3 C4 121.2(7)
C2 C3 H3 119.4
C4 C3 H3 119.4
C5 C4 C3 118.8(6)
C5 C4 H4 120.6
C3 C4 H4 120.6

loop_
_geom_bond_atom_site_label_1
_geom_bond_atom_site_label_2
_geom_bond_distance
Sb1 C1 2.202(6)
Sb1 Sb5 2.8512(6)
Sb1 Sb4 2.8584(6)
Sb2 C13 2.195(6)
Sb2 Sb4 2.8458(6)
Sb2 Sb5 2.8666(6)
Sb3 C25 2.181(6)
Sb3 Sb5 2.8655(6)
Sb3 Sb4 2.8700(6)
C26 C27 1.385(9)
C26 C25 1.402(8)
C26 C31 1.520(9)
N2 C12 1.442(9)
N2 C10 1.447(9)
N2 C11 1.469(9)
N5 C31 1.457(9)
N5 C32 1.460(9)
N5 C33 1.462(9)
N3 C20 1.457(8)
N3 C19 1.458(8)
N3 C21 1.458(8)
C2 C3 1.383(9)
C2 C1 1.395(9)
C2 C7 1.510(9)
C1 C6 1.402(9)
C13 C18 1.399(9)
C13 C14 1.412(9)
C14 C15 1.380(9)
C14 C19 1.508(9)
C5 C4 1.369(11)
C5 C6 1.398(9)
C5 H5 0.9299
C10 C6 1.513(9)
C10 H10A 0.9602
C10 H10B 0.9603
C30 C29 1.388(8)
C30 C25 1.413(8)
C30 C34 1.503(8)
C31 H31A 0.9582
C31 H31B 0.9609
C21 H21A 0.9614
C21 H21B 0.9595
C21 H21C 0.9592
C15 C16 1.397(10)
C15 H15 0.9300
C29 C28 1.379(10)
C29 H29 0.9301
C19 H19A 0.9586
C19 H19B 0.9601
C8 N1 1.455(8)
C8 H8A 0.9601
C8 H8B 0.9595
C8 H8C 0.9590
C16 C17 1.368(10)
C16 H16 0.9298
C34 N6 1.454(8)
C34 H34A 0.9581
C34 H34B 0.9613
C18 C17 1.393(9)
C18 C22 1.514(9)
N6 C36 1.449(8)
N6 C35 1.479(8)
C24 N4 1.446(9)
C24 H24A 0.9617
C24 H24B 0.9601
C24 H24C 0.9589
C20 H20A 0.9601
C20 H20B 0.9600
C20 H20C 0.9597
C22 N4 1.470(8)
C22 H22A 0.9600
C22 H22B 0.9591
C27 C28 1.374(10)
C27 H27 0.9300
C7 N1 1.464(8)
C7 H7A 0.9604
C7 H7B 0.9592
C11 H11A 0.9605
C11 H11B 0.9607
C11 H11C 0.9606
C23 N4 1.454(9)
C23 H23A 0.9603
C23 H23B 0.9581
C23 H23C 0.9603
C17 H17 0.9301
N1 C9 1.448(9)
C9 H9A 0.9612
C9 H9B 0.9588
C9 H9C 0.9599
C36 H36A 0.9611
C36 H36B 0.9615
C36 H36C 0.9598
C35 H35A 0.9597
C35 H35B 0.9605
C35 H35C 0.9601
C12 H12A 0.9604
C12 H12B 0.9588
C12 H12C 0.9605
C32 H32A 0.9604
C32 H32B 0.9596
C32 H32C 0.9586
C28 H28 0.9299
C33 H33A 0.9592
C33 H33B 0.9600
C33 H33C 0.9577
C3 C4 1.383(11)
C3 H3 0.9301
C4 H4 0.9301
